data_2312092
loop_
_publ_author_name
'Yamashita, Keishiro'
'Komatsu, Kazuki'
'Kagi, Hiroyuki'

_publ_section_title
;
 Crystal structure of potassium chloride monohydrate: water intercalation
 into the B1 structure of KCl under high pressure.
;
_journal_coeditor_code EF3038
_journal_issue 'Pt 12'
_journal_name_full 'Acta crystallographica. Section C, Structural chemistry'
_journal_page_first 749
_journal_page_last 754
_journal_paper_doi 10.1107/S2053229622011135
_journal_volume 78
_journal_year 2022
_chemical_formula_sum 'Cl H2 K O'
_chemical_formula_weight 92.57
_space_group_IT_number 14
_space_group_name_Hall '-P 2yn'
_space_group_name_H-M_alt 'P 1 21/n 1'
_symmetry_cell_setting monoclinic
_symmetry_space_group_name_Hall '-P 2yn'
_symmetry_space_group_name_H-M 'P 1 21/n 1'
_audit_creation_method 'WinGX routine CIF_UPDATE'
_cell_angle_alpha 90
_cell_angle_beta 107.08(8)
_cell_angle_gamma 90
_cell_formula_units_Z 4
_cell_length_a 5.687(7)
_cell_length_b 6.3969(9)
_cell_length_c 8.447(3)
_cell_measurement_reflns_used 890
_cell_measurement_temperature 295
_cell_measurement_theta_max 26.7070
_cell_measurement_theta_min 2.5310
_cell_volume 293.7(4)
_computing_cell_refinement 'CrysAlisPro 1.171.40.84a (Rigaku OD, 2020)'
_computing_data_collection 'CrysAlisPro 1.171.40.84a (Rigaku OD, 2020)'
_computing_data_reduction 'CrysAlisPro 1.171.40.84a (Rigaku OD, 2020)'
_computing_structure_refinement 'SHELXL-2018/3 (Sheldrick, 2018)'
_diffrn_ambient_temperature 300
_diffrn_detector 'Hybrid Pixel Array Detector'
_diffrn_detector_area_resol_mean 10.0000
_diffrn_measured_fraction_theta_full 0.272
_diffrn_measured_fraction_theta_max 0.274
_diffrn_measurement_device 'four-circle diffractometer'
_diffrn_measurement_device_type 'ROD, Synergy Custom system, HyPix'
_diffrn_measurement_method '\w scans'
_diffrn_radiation_monochromator mirror
_diffrn_radiation_probe x-ray
_diffrn_radiation_type MoK\a
_diffrn_radiation_wavelength 0.71073
_diffrn_reflns_av_R_equivalents 0.135
_diffrn_reflns_av_sigmaI/netI 0.0028
_diffrn_reflns_limit_h_max 3
_diffrn_reflns_limit_h_min -3
_diffrn_reflns_limit_k_max 7
_diffrn_reflns_limit_k_min -7
_diffrn_reflns_limit_l_max 7
_diffrn_reflns_limit_l_min -8
_diffrn_reflns_number 892
_diffrn_reflns_theta_full 25.242
_diffrn_reflns_theta_max 25.314
_diffrn_reflns_theta_min 4.064
_diffrn_source 'Rotating-anode X-ray tube'
_exptl_absorpt_coefficient_mu 2.399
_exptl_absorpt_correction_type none
_exptl_crystal_colour Colorless
_exptl_crystal_density_diffrn 2.093
_exptl_crystal_description Bladed
_exptl_crystal_F_000 184
_exptl_crystal_size_max 0.2200
_exptl_crystal_size_mid 0.1800
_exptl_crystal_size_min 0.0900
_refine_diff_density_max 0.564
_refine_diff_density_min -0.343
_refine_ls_extinction_method none
_refine_ls_goodness_of_fit_ref 1.797
_refine_ls_hydrogen_treatment undef
_refine_ls_matrix_type full
_refine_ls_number_parameters 13
_refine_ls_number_reflns 147
_refine_ls_number_restraints 0
_refine_ls_restrained_S_all 1.797
_refine_ls_R_factor_all 0.061
_refine_ls_R_factor_gt 0.061
_refine_ls_shift/su_max 0
_refine_ls_shift/su_mean 0
_refine_ls_structure_factor_coef Fsqd
_refine_ls_weighting_details 'w=1/[\s^2^(Fo^2^)+(0.1000P)^2^] where P=(Fo^2^+2Fc^2^)/3'
_refine_ls_weighting_scheme calc
_refine_ls_wR_factor_ref 0.1984
_reflns_number_gt 147
_reflns_number_total 147
_reflns_threshold_expression 'I > 3\s(I)'
_cod_data_source_file ef3038sup1.cif
_cod_data_source_block I
_cod_original_sg_symbol_H-M 'P 21/n'
_cod_database_code 2312092

loop_
_space_group_symop_operation_xyz
'x, y, z'
'-x+1/2, y+1/2, -z+1/2'
'-x, -y, -z'
'x-1/2, -y-1/2, z-1/2'

loop_
_atom_site_type_symbol
_atom_site_label
_atom_site_fract_x
_atom_site_fract_y
_atom_site_fract_z
_atom_site_U_iso_or_equiv
_atom_site_adp_type
_atom_site_calc_flag
_atom_site_occupancy
_atom_site_disorder_assembly
_atom_site_disorder_group
K K1 0.6902(6) 0.19539(15) 0.9327(2) 0.0260(12) Uiso d 1 . .
Cl Cl1 0.7469(8) 0.20140(18) 0.5832(3) 0.0251(12) Uiso d 1 . .
O O1 0.2436(15) 0.9919(12) 0.7662(5) 0.0329(18) Uiso d 1 . .

loop_
_atom_type_symbol
_atom_type_description
_atom_type_scat_dispersion_real
_atom_type_scat_dispersion_imag
_atom_type_scat_source
H H 0 0 'International Tables Vol C Tables 4.2.6.8 and 6.1.1.4'
O O 0.0106 0.006 'International Tables Vol C Tables 4.2.6.8 and 6.1.1.4'
Cl Cl 0.1484 0.1585 'International Tables Vol C Tables 4.2.6.8 and 6.1.1.4'
K K 0.2009 0.2494 'International Tables Vol C Tables 4.2.6.8 and 6.1.1.4'

loop_
_geom_angle_atom_site_label_1
_geom_angle_atom_site_label_2
_geom_angle_atom_site_label_3
_geom_angle_site_symmetry_1
_geom_angle_site_symmetry_3
_geom_angle
_geom_angle_publ_flag
O1 K1 O1 3_667 1_545 96.82(13) ?
O1 K1 Cl1 3_667 . 151.3(2) ?
O1 K1 Cl1 1_545 . 81.96(15) ?
O1 K1 Cl1 3_667 4_666 82.4(2) ?
O1 K1 Cl1 1_545 4_666 162.78(19) ?
Cl1 K1 Cl1 . 4_666 90.49(17) ?
O1 K1 O1 3_667 2_546 128.8(4) ?
O1 K1 O1 1_545 2_546 64.38(9) ?
Cl1 K1 O1 . 2_546 76.58(18) ?
Cl1 K1 O1 4_666 2_546 128.90(19) ?
O1 K1 Cl1 3_667 2_646 67.57(16) ?
O1 K1 Cl1 1_545 2_646 67.60(18) ?
Cl1 K1 Cl1 . 2_646 85.81(9) ?
Cl1 K1 Cl1 4_666 2_646 96.55(10) ?
O1 K1 Cl1 2_546 2_646 130.52(14) ?
O1 K1 Cl1 3_667 4_566 68.4(2) ?
O1 K1 Cl1 1_545 4_566 66.23(18) ?
Cl1 K1 Cl1 . 4_566 134.18(10) ?
Cl1 K1 Cl1 4_666 4_566 128.12(11) ?
O1 K1 Cl1 2_546 4_566 60.50(19) ?
Cl1 K1 Cl1 2_646 4_566 109.37(13) ?
O1 K1 Cl1 3_667 2_656 119.07(18) ?
O1 K1 Cl1 1_545 2_656 121.89(17) ?
Cl1 K1 Cl1 . 2_656 84.49(9) ?
Cl1 K1 Cl1 4_666 2_656 72.31(10) ?
O1 K1 Cl1 2_546 2_656 57.52(15) ?
Cl1 K1 Cl1 2_646 2_656 165.1(3) ?
Cl1 K1 Cl1 4_566 2_656 85.45(14) ?
O1 K1 O1 3_667 4_676 62.12(7) ?
O1 K1 O1 1_545 4_676 122.1(3) ?
Cl1 K1 O1 . 4_676 141.57(14) ?
Cl1 K1 O1 4_666 4_676 72.79(17) ?
O1 K1 O1 2_546 4_676 87.32(12) ?
Cl1 K1 O1 2_646 4_676 129.44(12) ?
Cl1 K1 O1 4_566 4_676 55.88(16) ?
Cl1 K1 O1 2_656 4_676 57.70(16) ?
O1 K1 K1 3_667 3_657 49.54(18) ?
O1 K1 K1 1_545 3_657 47.29(12) ?
Cl1 K1 K1 . 3_657 122.80(8) ?
Cl1 K1 K1 4_666 3_657 129.35(9) ?
O1 K1 K1 2_546 3_657 97.6(2) ?
Cl1 K1 K1 2_646 3_657 54.94(10) ?
Cl1 K1 K1 4_566 3_657 54.43(11) ?
Cl1 K1 K1 2_656 3_657 139.9(2) ?
O1 K1 K1 4_676 3_657 93.50(17) ?
O1 K1 K1 3_667 3_757 67.2(2) ?
O1 K1 K1 1_545 3_757 114.83(18) ?
Cl1 K1 K1 . 3_757 87.18(14) ?
Cl1 K1 K1 4_666 3_757 49.00(8) ?
O1 K1 K1 2_546 3_757 163.7(2) ?
Cl1 K1 K1 2_646 3_757 47.55(8) ?
Cl1 K1 K1 4_566 3_757 135.27(12) ?
Cl1 K1 K1 2_656 3_757 120.57(16) ?
O1 K1 K1 4_676 3_757 105.24(15) ?
K1 K1 K1 3_657 3_757 91.98(8) ?
O1 K1 K1 3_667 4_565 146.69(18) ?
O1 K1 K1 1_545 4_565 50.50(12) ?
Cl1 K1 K1 . 4_565 45.09(9) ?
Cl1 K1 K1 4_666 4_565 130.59(10) ?
O1 K1 K1 2_546 4_565 38.21(12) ?
Cl1 K1 K1 2_646 4_565 99.55(4) ?
Cl1 K1 K1 4_566 4_565 89.21(8) ?
Cl1 K1 K1 2_656 4_565 81.42(4) ?
O1 K1 K1 4_676 4_565 125.31(12) ?
K1 K1 K1 3_657 4_565 97.53(8) ?
K1 K1 K1 3_757 4_565 127.53(8) ?
K1 Cl1 K1 . 4_565 90.79(17) ?
K1 Cl1 K1 . 2_656 95.62(10) ?
K1 Cl1 K1 4_565 2_656 83.45(10) ?
K1 Cl1 K1 . 4_665 134.59(10) ?
K1 Cl1 K1 4_565 4_665 128.12(11) ?
K1 Cl1 K1 2_656 4_665 70.63(13) ?
K1 Cl1 K1 . 2_646 94.08(9) ?
K1 Cl1 K1 4_565 2_646 107.69(10) ?
K1 Cl1 K1 2_656 2_646 165.1(3) ?
K1 Cl1 K1 4_665 2_646 94.55(14) ?
K1 O1 K1 3_667 1_565 83.18(13) ?
K1 O1 K1 3_667 2_556 95.9(3) ?
K1 O1 K1 1_565 2_556 169.0(3) ?
K1 O1 K1 3_667 4_575 169.7(3) ?
K1 O1 K1 1_565 4_575 89.4(2) ?
K1 O1 K1 2_556 4_575 92.68(12) ?

loop_
_geom_bond_atom_site_label_1
_geom_bond_atom_site_label_2
_geom_bond_site_symmetry_2
_geom_bond_distance
_geom_bond_publ_flag
K1 O1 3_667 2.736(6) ?
K1 O1 1_545 2.833(8) ?
K1 Cl1 . 3.063(5) ?
K1 Cl1 4_666 3.116(6) ?
K1 O1 2_546 3.174(7) ?
K1 Cl1 2_646 3.1874(15) ?
K1 Cl1 4_566 3.208(6) ?
K1 Cl1 2_656 3.2637(16) ?
K1 O1 4_676 3.395(6) ?
K1 K1 3_657 3.697(6) ?
K1 K1 3_757 4.196(6) ?
K1 K1 4_565 4.399(4) ?

_cod_database_fobs_code 2312092
